data_4516324
loop_
_publ_author_name
'Duggirala, Naga Kiran'
'Wood, Geoffrey P. F.'
'Fischer, Addison'
'Wojtas, \/Lukasz'
'Perry, Miranda L.'
'Zaworotko, Michael J.'

_publ_section_title
;
 Hydrogen Bond Hierarchy: Persistent
 Phenol&#x00B7;&#x00B7;&#x00B7;Chloride Hydrogen Bonds in the Presence of
 Carboxylic Acid Moieties
;
_journal_issue 9
_journal_name_full 'Crystal Growth &amp; Design'
_journal_page_first 4341
_journal_paper_doi 10.1021/acs.cgd.5b00628
_journal_volume 15
_journal_year 2015
_chemical_formula_moiety 'C7 H6 O4, C8 H20 N, Cl'
_chemical_formula_sum 'C15 H26 Cl N O4'
_chemical_formula_weight 319.82
_space_group_IT_number 19
_space_group_name_Hall 'P 2ac 2ab'
_space_group_name_H-M_alt 'P 21 21 21'
_symmetry_cell_setting orthorhombic
_symmetry_space_group_name_H-M 'P 21 21 21'
_atom_sites_solution_hydrogens geom
_atom_sites_solution_primary direct
_atom_sites_solution_secondary difmap
_audit_creation_method SHELXL-97
_cell_angle_alpha 90.00
_cell_angle_beta 90.00
_cell_angle_gamma 90.00
_cell_formula_units_Z 4
_cell_length_a 8.43570(10)
_cell_length_b 10.9612(2)
_cell_length_c 18.4019(3)
_cell_measurement_temperature 228(2)
_cell_volume 1701.54(5)
_computing_cell_refinement 'APEX2 (Bruker, 2010); SAINT (Bruker, 2009)'
_computing_data_collection 'APEX2 (Bruker, 2010)'
_computing_data_reduction 'SAINT (Bruker, 2009);XPREP(Sheldrick,2008)'
_computing_publication_material 'OLEX2 (Dolomanov,2009)'
_computing_structure_refinement 'SHELXTL (Sheldrick, 2008), OLEX2 (2009)'
_computing_structure_solution 'SHELXS-97 (Sheldrick, 2008)'
_diffrn_ambient_temperature 228(2)
_diffrn_measured_fraction_theta_full 0.993
_diffrn_measured_fraction_theta_max 0.982
_diffrn_measurement_device_type 'BRUKER SMART APEXII CCD'
_diffrn_measurement_method 'omega scans'
_diffrn_radiation_monochromator graphite
_diffrn_radiation_source 'fine-focus sealed tube'
_diffrn_radiation_type CuK\a
_diffrn_radiation_wavelength 1.54178
_diffrn_reflns_av_R_equivalents 0.0381
_diffrn_reflns_av_sigmaI/netI 0.0313
_diffrn_reflns_limit_h_max 9
_diffrn_reflns_limit_h_min -10
_diffrn_reflns_limit_k_max 12
_diffrn_reflns_limit_k_min -10
_diffrn_reflns_limit_l_max 22
_diffrn_reflns_limit_l_min -21
_diffrn_reflns_number 14622
_diffrn_reflns_theta_full 66.60
_diffrn_reflns_theta_max 68.29
_diffrn_reflns_theta_min 4.70
_exptl_absorpt_coefficient_mu 2.114
_exptl_absorpt_correction_T_max 0.9393
_exptl_absorpt_correction_T_min 0.8164
_exptl_absorpt_correction_type multi-scan
_exptl_absorpt_process_details 'SADABS; (Sheldrick, 2003)'
_exptl_crystal_colour colorless
_exptl_crystal_density_diffrn 1.248
_exptl_crystal_density_method 'not measured'
_exptl_crystal_description block
_exptl_crystal_F_000 688
_exptl_crystal_size_max 0.10
_exptl_crystal_size_mid 0.05
_exptl_crystal_size_min 0.03
_refine_diff_density_max 0.172
_refine_diff_density_min -0.199
_refine_diff_density_rms 0.034
_refine_ls_abs_structure_details 'Flack H D (1983), Acta Cryst. A39, 876-881'
_refine_ls_abs_structure_Flack 0.018(12)
_refine_ls_extinction_method none
_refine_ls_goodness_of_fit_ref 1.039
_refine_ls_hydrogen_treatment mixed
_refine_ls_matrix_type full
_refine_ls_number_parameters 206
_refine_ls_number_reflns 3046
_refine_ls_number_restraints 0
_refine_ls_restrained_S_all 1.039
_refine_ls_R_factor_all 0.0296
_refine_ls_R_factor_gt 0.0280
_refine_ls_shift/su_max 0.000
_refine_ls_shift/su_mean 0.000
_refine_ls_structure_factor_coef Fsqd
_refine_ls_weighting_details 'calc w=1/[\s^2^(Fo^2^)+(0.0450P)^2^+0.1448P] where P=(Fo^2^+2Fc^2^)/3'
_refine_ls_weighting_scheme calc
_refine_ls_wR_factor_gt 0.0739
_refine_ls_wR_factor_ref 0.0751
_reflns_number_gt 2906
_reflns_number_total 3046
_reflns_threshold_expression >2sigma(I)
_cod_data_source_file cg5b00628_si_012.cif
_cod_data_source_block shelxl
_cod_original_sg_symbol_H-M P212121
_cod_database_code 4516324

loop_
_symmetry_equiv_pos_as_xyz
'x, y, z'
'-x+1/2, -y, z+1/2'
'x+1/2, -y+1/2, -z'
'-x, y+1/2, -z+1/2'

loop_
_atom_site_label
_atom_site_type_symbol
_atom_site_fract_x
_atom_site_fract_y
_atom_site_fract_z
_atom_site_U_iso_or_equiv
_atom_site_adp_type
_atom_site_occupancy
_atom_site_symmetry_multiplicity
_atom_site_calc_flag
_atom_site_refinement_flags
Cl1 Cl -0.02643(5) 0.46579(4) 0.93124(2) 0.03758(12) Uani 1 1 d .
O1 O -0.03666(13) 0.31481(11) 0.79175(6) 0.0354(3) Uani 1 1 d .
O2 O -0.01469(13) 0.14835(11) 0.69013(7) 0.0344(3) Uani 1 1 d .
C3 C 0.27154(18) 0.16335(14) 0.68919(8) 0.0260(3) Uani 1 1 d .
H3 H 0.2801 0.1026 0.6534 0.031 Uiso 1 1 calc R
C4 C 0.40793(17) 0.21794(15) 0.71718(8) 0.0266(3) Uani 1 1 d .
O5 O 0.68262(15) 0.22956(14) 0.72741(8) 0.0501(4) Uani 1 1 d .
O6 O 0.58686(15) 0.09778(13) 0.64690(8) 0.0484(4) Uani 1 1 d .
C7 C 0.56591(17) 0.17482(15) 0.69284(8) 0.0291(3) Uani 1 1 d .
C8 C 0.11113(17) 0.28819(14) 0.76818(8) 0.0257(3) Uani 1 1 d .
C9 C 0.12382(17) 0.19845(14) 0.71408(8) 0.0243(3) Uani 1 1 d .
C10 C 0.24717(19) 0.34398(15) 0.79453(9) 0.0321(3) Uani 1 1 d .
H10 H 0.2389 0.4059 0.8296 0.039 Uiso 1 1 calc R
C11 C 0.39407(19) 0.30916(16) 0.76956(9) 0.0324(4) Uani 1 1 d .
H11 H 0.4856 0.3471 0.7879 0.039 Uiso 1 1 calc R
N1 N -0.02355(16) 0.50078(11) 0.56223(7) 0.0310(3) Uani 1 1 d .
C2 C -0.1046(2) 0.47990(19) 0.63466(9) 0.0436(4) Uani 1 1 d .
H2A H -0.0839 0.3958 0.6501 0.052 Uiso 1 1 calc R
H2B H -0.0563 0.5341 0.6707 0.052 Uiso 1 1 calc R
C6 C 0.1499(2) 0.4701(2) 0.56959(12) 0.0510(5) Uani 1 1 d .
H6A H 0.1984 0.4732 0.5212 0.061 Uiso 1 1 calc R
H6B H 0.1591 0.3860 0.5872 0.061 Uiso 1 1 calc R
C14 C -0.0945(2) 0.41918(17) 0.50409(10) 0.0423(4) Uani 1 1 d .
H14A H -0.2035 0.4461 0.4949 0.051 Uiso 1 1 calc R
H14B H -0.0345 0.4311 0.4591 0.051 Uiso 1 1 calc R
C19 C 0.2440(3) 0.5524(3) 0.61997(16) 0.0863(9) Uani 1 1 d .
H19A H 0.2473 0.6343 0.6000 0.129 Uiso 1 1 calc R
H19B H 0.3512 0.5213 0.6247 0.129 Uiso 1 1 calc R
H19C H 0.1938 0.5543 0.6674 0.129 Uiso 1 1 calc R
C1 C -0.0976(3) 0.28504(19) 0.52088(13) 0.0620(6) Uani 1 1 d .
H1A H -0.1304 0.2402 0.4780 0.093 Uiso 1 1 calc R
H1B H -0.1719 0.2697 0.5601 0.093 Uiso 1 1 calc R
H1C H 0.0074 0.2586 0.5354 0.093 Uiso 1 1 calc R
C5 C -0.0464(3) 0.63208(17) 0.53957(11) 0.0480(5) Uani 1 1 d .
H5A H -0.1600 0.6472 0.5332 0.058 Uiso 1 1 calc R
H5B H -0.0091 0.6850 0.5790 0.058 Uiso 1 1 calc R
C12 C 0.0382(3) 0.6678(2) 0.47044(12) 0.0675(7) Uani 1 1 d .
H12A H -0.0088 0.6250 0.4296 0.101 Uiso 1 1 calc R
H12B H 0.1494 0.6462 0.4742 0.101 Uiso 1 1 calc R
H12C H 0.0283 0.7551 0.4630 0.101 Uiso 1 1 calc R
C13 C -0.2812(3) 0.5007(2) 0.63497(12) 0.0581(6) Uani 1 1 d .
H13A H -0.3304 0.4499 0.5982 0.087 Uiso 1 1 calc R
H13B H -0.3031 0.5858 0.6246 0.087 Uiso 1 1 calc R
H13C H -0.3237 0.4798 0.6823 0.087 Uiso 1 1 calc R
H1 H -0.024(3) 0.359(2) 0.8288(14) 0.056(6) Uiso 1 1 d .
H2 H 0.007(2) 0.1005(19) 0.6563(13) 0.046(6) Uiso 1 1 d .
H5 H 0.768(3) 0.204(2) 0.7151(13) 0.057(7) Uiso 1 1 d .

loop_
_atom_site_aniso_label
_atom_site_aniso_U_11
_atom_site_aniso_U_22
_atom_site_aniso_U_33
_atom_site_aniso_U_23
_atom_site_aniso_U_13
_atom_site_aniso_U_12
Cl1 0.0460(2) 0.0366(2) 0.03010(18) 0.00240(14) 0.00746(16) 0.00769(16)
O1 0.0207(5) 0.0484(7) 0.0370(6) -0.0127(5) 0.0030(5) 0.0021(5)
O2 0.0179(5) 0.0466(7) 0.0386(6) -0.0156(5) -0.0019(5) -0.0022(5)
C3 0.0226(7) 0.0328(8) 0.0225(7) -0.0016(6) -0.0019(6) 0.0013(6)
C4 0.0191(7) 0.0354(9) 0.0254(8) 0.0010(6) -0.0005(6) -0.0010(6)
O5 0.0146(6) 0.0691(10) 0.0664(9) -0.0208(7) -0.0030(6) -0.0002(6)
O6 0.0267(6) 0.0671(9) 0.0513(8) -0.0213(7) -0.0046(5) 0.0124(6)
C7 0.0196(8) 0.0400(9) 0.0277(8) 0.0042(7) -0.0011(6) 0.0021(6)
C8 0.0184(7) 0.0327(8) 0.0260(7) 0.0001(6) 0.0006(6) 0.0016(6)
C9 0.0180(7) 0.0306(8) 0.0242(7) 0.0010(6) -0.0031(6) -0.0020(6)
C10 0.0246(8) 0.0382(9) 0.0337(8) -0.0105(7) -0.0004(7) -0.0021(7)
C11 0.0204(7) 0.0414(10) 0.0355(8) -0.0064(7) -0.0024(6) -0.0052(7)
N1 0.0345(7) 0.0306(7) 0.0280(6) -0.0010(5) 0.0013(6) 0.0046(5)
C2 0.0513(11) 0.0529(11) 0.0267(8) 0.0007(8) 0.0022(8) 0.0045(9)
C6 0.0357(9) 0.0563(11) 0.0611(12) -0.0028(11) 0.0012(9) 0.0085(9)
C14 0.0507(11) 0.0452(11) 0.0309(9) -0.0054(7) -0.0041(8) -0.0030(8)
C19 0.0471(14) 0.121(2) 0.0904(19) -0.0190(18) -0.0156(13) -0.0139(16)
C1 0.0888(17) 0.0425(13) 0.0545(13) -0.0076(9) 0.0000(11) -0.0158(11)
C5 0.0648(13) 0.0334(9) 0.0457(10) 0.0004(7) 0.0085(10) 0.0108(9)
C12 0.1054(19) 0.0396(11) 0.0575(13) 0.0095(9) 0.0236(13) -0.0037(12)
C13 0.0490(13) 0.0721(15) 0.0531(12) -0.0002(10) 0.0198(10) 0.0049(10)

loop_
_atom_type_symbol
_atom_type_description
_atom_type_scat_dispersion_real
_atom_type_scat_dispersion_imag
_atom_type_scat_source
C C 0.0181 0.0091 'International Tables Vol C Tables 4.2.6.8 and 6.1.1.4'
H H 0.0000 0.0000 'International Tables Vol C Tables 4.2.6.8 and 6.1.1.4'
Cl Cl 0.3639 0.7018 'International Tables Vol C Tables 4.2.6.8 and 6.1.1.4'
N N 0.0311 0.0180 'International Tables Vol C Tables 4.2.6.8 and 6.1.1.4'
O O 0.0492 0.0322 'International Tables Vol C Tables 4.2.6.8 and 6.1.1.4'

loop_
_geom_angle_atom_site_label_1
_geom_angle_atom_site_label_2
_geom_angle_atom_site_label_3
_geom_angle
C8 O1 H1 105.2(16)
C9 O2 H2 108.1(15)
C9 C3 C4 120.11(14)
C9 C3 H3 119.9
C4 C3 H3 119.9
C11 C4 C3 119.59(13)
C11 C4 C7 120.85(13)
C3 C4 C7 119.52(14)
C7 O5 H5 112.2(18)
O6 C7 O5 123.18(14)
O6 C7 C4 124.44(14)
O5 C7 C4 112.38(13)
O1 C8 C10 123.73(14)
O1 C8 C9 116.69(13)
C10 C8 C9 119.57(13)
O2 C9 C3 123.57(14)
O2 C9 C8 116.49(12)
C3 C9 C8 119.93(13)
C11 C10 C8 120.40(14)
C11 C10 H10 119.8
C8 C10 H10 119.8
C10 C11 C4 120.37(14)
C10 C11 H11 119.8
C4 C11 H11 119.8
C6 N1 C5 111.16(15)
C6 N1 C2 108.98(14)
C5 N1 C2 109.22(13)
C6 N1 C14 108.34(13)
C5 N1 C14 108.46(14)
C2 N1 C14 110.68(14)
C13 C2 N1 115.25(15)
C13 C2 H2A 108.5
N1 C2 H2A 108.5
C13 C2 H2B 108.5
N1 C2 H2B 108.5
H2A C2 H2B 107.5
N1 C6 C19 115.46(18)
N1 C6 H6A 108.4
C19 C6 H6A 108.4
N1 C6 H6B 108.4
C19 C6 H6B 108.4
H6A C6 H6B 107.5
C1 C14 N1 116.02(16)
C1 C14 H14A 108.3
N1 C14 H14A 108.3
C1 C14 H14B 108.3
N1 C14 H14B 108.3
H14A C14 H14B 107.4
C6 C19 H19A 109.5
C6 C19 H19B 109.5
H19A C19 H19B 109.5
C6 C19 H19C 109.5
H19A C19 H19C 109.5
H19B C19 H19C 109.5
C14 C1 H1A 109.5
C14 C1 H1B 109.5
H1A C1 H1B 109.5
C14 C1 H1C 109.5
H1A C1 H1C 109.5
H1B C1 H1C 109.5
C12 C5 N1 114.78(16)
C12 C5 H5A 108.6
N1 C5 H5A 108.6
C12 C5 H5B 108.6
N1 C5 H5B 108.6
H5A C5 H5B 107.5
C5 C12 H12A 109.5
C5 C12 H12B 109.5
H12A C12 H12B 109.5
C5 C12 H12C 109.5
H12A C12 H12C 109.5
H12B C12 H12C 109.5
C2 C13 H13A 109.5
C2 C13 H13B 109.5
H13A C13 H13B 109.5
C2 C13 H13C 109.5
H13A C13 H13C 109.5
H13B C13 H13C 109.5

loop_
_geom_bond_atom_site_label_1
_geom_bond_atom_site_label_2
_geom_bond_distance
O1 C8 1.3519(19)
O1 H1 0.85(2)
O2 C9 1.3643(18)
O2 H2 0.83(2)
C3 C9 1.382(2)
C3 C4 1.395(2)
C3 H3 0.9400
C4 C11 1.394(2)
C4 C7 1.483(2)
O5 C7 1.317(2)
O5 H5 0.80(3)
O6 C7 1.208(2)
C8 C10 1.388(2)
C8 C9 1.404(2)
C10 C11 1.376(2)
C10 H10 0.9400
C11 H11 0.9400
N1 C6 1.508(2)
N1 C5 1.511(2)
N1 C2 1.515(2)
N1 C14 1.518(2)
C2 C13 1.507(3)
C2 H2A 0.9800
C2 H2B 0.9800
C6 C19 1.518(3)
C6 H6A 0.9800
C6 H6B 0.9800
C14 C1 1.503(3)
C14 H14A 0.9800
C14 H14B 0.9800
C19 H19A 0.9700
C19 H19B 0.9700
C19 H19C 0.9700
C1 H1A 0.9700
C1 H1B 0.9700
C1 H1C 0.9700
C5 C12 1.510(3)
C5 H5A 0.9800
C5 H5B 0.9800
C12 H12A 0.9700
C12 H12B 0.9700
C12 H12C 0.9700
C13 H13A 0.9700
C13 H13B 0.9700
C13 H13C 0.9700

loop_
_geom_hbond_atom_site_label_D
_geom_hbond_atom_site_label_H
_geom_hbond_atom_site_label_A
_geom_hbond_distance_DH
_geom_hbond_distance_HA
_geom_hbond_distance_DA
_geom_hbond_angle_DHA
_geom_hbond_site_symmetry_A
O1 H1 Cl1 0.85(2) 2.22(2) 3.0554(12) 171(2) .
O2 H2 Cl1 0.83(2) 2.19(2) 3.0188(12) 172(2) 4_546
O5 H5 O2 0.80(3) 1.99(3) 2.7898(17) 176(3) 1_655
C10 H10 O6 0.94 2.60 3.296(2) 131.0 4_656
C14 H14B O6 0.98 2.22 3.177(2) 163.7 3_456
